data_1571577
loop_
_publ_author_name
'Liu, Yu'
'Coles, Nathan T.'
'Cajiao, Nathalia'
'Taylor, Laurence J.'
'Davies, E. Stephen'
'Barbour, Alistair'
'Morgan, Patrick J.'
'Butler, Kevin'
'Pointer-Gleadhill, Ben'
'Argent, Stephen P.'
'McMaster, Jonathan'
'Neidig, Michael L.'
'Robinson, David'
'Kays, Deborah L.'

_publ_section_title
;
 Mechanistic investigations of the Fe(ii) mediated synthesis of
 squaraines.
;
_journal_issue 25
_journal_name_full 'Chemical science'
_journal_page_first 9599
_journal_page_last 9611
_journal_paper_doi 10.1039/d4sc01286k
_journal_volume 15
_journal_year 2024
_chemical_formula_moiety 'C52 H50 O2'
_chemical_formula_sum 'C52 H50 O2'
_chemical_formula_weight 706.92
_space_group_crystal_system orthorhombic
_space_group_IT_number 33
_space_group_name_Hall 'P 2c -2n'
_space_group_name_H-M_alt 'P n a 21'
_atom_sites_solution_hydrogens geom
_atom_sites_solution_primary dual
_atom_sites_solution_secondary difmap
_audit_creation_date 2023-08-04
_audit_creation_method
;
Olex2 1.5-alpha
(compiled 2023.03.06 svn.rbb2c1857 for OlexSys, GUI svn.r6748)
;
_audit_update_record
;
2024-02-21 deposited with the CCDC.	2024-05-07 downloaded from the CCDC.
;
_cell_angle_alpha 90
_cell_angle_beta 90
_cell_angle_gamma 90
_cell_formula_units_Z 4
_cell_length_a 17.8916(6)
_cell_length_b 16.8787(6)
_cell_length_c 13.6585(5)
_cell_measurement_reflns_used 35033
_cell_measurement_temperature 120(2)
_cell_measurement_theta_max 74.9580
_cell_measurement_theta_min 3.2170
_cell_volume 4124.7(3)
_computing_cell_refinement 'CrysAlisPro 1.171.40.67a (Rigaku OD, 2019)'
_computing_data_collection 'CrysAlisPro 1.171.40.67a (Rigaku OD, 2019)'
_computing_data_reduction 'CrysAlisPro 1.171.40.67a (Rigaku OD, 2019)'
_computing_molecular_graphics 'Olex2 1.5-alpha (Dolomanov et al., 2009)'
_computing_publication_material 'Olex2 1.5-alpha (Dolomanov et al., 2009)'
_computing_structure_refinement 'SHELXL 2018/3 (Sheldrick, 2015)'
_computing_structure_solution 'SHELXT 2018/2 (Sheldrick, 2018)'
_diffrn_ambient_environment N~2~
_diffrn_ambient_temperature 120(2)
_diffrn_crystal_treatment 'flash frozen in gaseous N2'
_diffrn_detector 'Hybrid Pixel Array Detector'
_diffrn_detector_area_resol_mean 5.8140
_diffrn_detector_type 'PILATUS3 R 200K Hybrid Pixel Array Detector'
_diffrn_measured_fraction_theta_full 0.999
_diffrn_measured_fraction_theta_max 0.999
_diffrn_measurement_details
;
List of Runs (angles in degrees, time in seconds):

  # Type    Start    End  Width  t~exp~   \w     \q     \k     \f   Frames
#--------------------------------------------------------------------------
  1  \w    -46.00 -19.00   0.50    4.00    --    0.00 -61.00 118.00   54
  2  \w     29.00  65.00   0.50    4.00    --    0.00  61.00-102.00   72
  3  \w     72.00 148.00   0.50   16.00    --   98.30  61.00-102.00  152
  4  \w     10.00 125.00   0.50   16.00    --   98.30 -61.00 118.00  230
  5  \w    -30.00  31.00   0.50    4.00    --    0.00 -82.00 -90.00  122
  6  \w    -88.00  22.00   0.50    4.00    --    0.00 -38.00-150.00  220
  7  \w      7.00  33.00   0.50    4.00    --    0.00 -82.00 150.00   52
  8  \w    -88.00 -39.00   0.50    4.00    --    0.00 -38.00 -60.00   98
  9  \w    -66.00 -39.00   0.50    4.00    --    0.00 -38.00 -30.00   54
 10  \w     18.00  45.00   0.50    4.00    --    0.00  19.00-180.00   54
 11  \w    -29.00  13.00   0.50    4.00    --    0.00  19.00-180.00   84
 12  \w    -23.00   4.00   0.50    4.00    --    0.00 -82.00 150.00   54
 13  \w    -32.00  31.00   0.50    4.00    --    0.00 -82.00  30.00  126
 14  \w    -61.00  23.00   0.50    4.00    --    0.00 -38.00  90.00  168
 15  \w    -31.00  22.00   0.50    4.00    --    0.00 -38.00 -60.00  106
 16  \w    -13.00  22.00   0.50    4.00    --    0.00 -38.00 -30.00   70
 17  \w    -26.00  33.00   0.50    4.00    --    0.00 -82.00 -60.00  118
 18  \w    -35.00  31.00   0.50    4.00    --    0.00 -77.00  60.00  132
 19  \w     72.00 134.00   0.50   16.00    --   98.30  59.00 112.21  124
 20  \w    153.00 187.00   0.50   16.00    --   98.30  67.00   4.92   68
 21  \w     72.00  98.00   0.50   16.00    --   98.30  60.00-124.60   52
 22  \w     70.00 149.00   0.50   16.00    --   98.30  67.00   4.92  158
 23  \w     72.00 165.00   0.50   16.00    --   98.30  61.00 -90.00  186
 24  \w     72.00 102.00   0.50   16.00    --   98.30  61.00 -30.00   60
 25  \w     45.00 131.00   0.50   16.00    --   98.30 -82.00 120.00  172
 26  \w    101.00 131.00   0.50   16.00    --   98.30  67.00  83.47   60
 27  \w     40.00 101.00   0.50   16.00    --   98.30 -82.00  90.00  122
 28  \w     72.00 188.00   0.50   16.00    --   98.30  61.00  30.00  232
 29  \w     70.00  96.00   0.50   16.00    --   98.30  67.00  83.47   52
 30  \w     76.00 108.00   0.50   16.00    --   98.30  45.00-120.00   64
 31  \w     72.00  98.00   0.50   16.00    --   98.30  61.00-113.63   52
 32  \w     73.00  98.00   0.50   16.00    --   98.30  61.00 120.00   50
 33  \w     69.00  95.00   0.50   16.00    --   98.30  70.00 157.93   52
 34  \w     10.00  36.00   0.50   16.00    --   98.30 -82.00-150.00   52
 35  \w    112.00 139.00   0.50   16.00    --   98.30  67.00  69.59   54
 36  \w    134.00 160.00   0.50   16.00    --   98.30  68.00 -56.61   52
 37  \w     72.00  98.00   0.50   16.00    --   98.30  60.00 103.66   52
 38  \w     70.00  96.00   0.50   16.00    --   98.30  68.00 -56.61   52
 39  \w     70.00  96.00   0.50   16.00    --   98.30  67.00  69.59   52
 40  \w    163.00 188.00   0.50   16.00    --   98.30  60.00  23.91   50
 41  \w     72.00  98.00   0.50   16.00    --   98.30  60.00  23.91   52
 42  \w     50.00 123.00   0.50   16.00    --   98.30 -82.00   0.00  146
 43  \w     69.00  95.00   0.50   16.00    --   98.30  72.00 -36.36   52
 44  \w    157.00 183.00   0.50   16.00    --   98.30  60.00 103.66   52
 45  \w     70.00  96.00   0.50   16.00    --   98.30  68.00-179.12   52
 46  \w    162.00 188.00   0.50   16.00    --   98.30  68.00-179.12   52
 47  \w     70.00 108.00   0.50   16.00    --   98.30  68.00 -49.90   76
 48  \w     69.00  95.00   0.50   16.00    --   98.30  70.00 -69.33   52
 49  \w     35.00 131.00   0.50   16.00    --   98.30 -82.00 -90.00  192
 50  \w     68.00  94.00   0.50   16.00    --   98.30  74.00-121.67   52
 51  \w    149.00 182.00   0.50   16.00    --   98.30  60.00 137.97   66
 52  \w     70.00  96.00   0.50   16.00    --   98.30  67.00  59.61   52
 53  \w     72.00  99.00   0.50   16.00    --   98.30  61.00-150.00   54
 54  \w     71.00 181.00   0.50   16.00    --   98.30  64.00 155.91  220
 55  \w     71.00  97.00   0.50   16.00    --   98.30  64.00 -76.99   52
 56  \w     71.00 187.00   0.50   16.00    --   98.30  64.00 -71.54  232
 57  \w     39.00 131.00   0.50   16.00    --   98.30 -82.00-150.00  184
 58  \w     74.00 180.00   0.50   16.00    --   98.30  53.00  -4.16  212
 59  \w     72.00  98.00   0.50   16.00    --   98.30  60.00  -0.88   52
 60  \w     72.00  99.00   0.50   16.00    --   98.30  59.00-156.56   54
 61  \w     69.00  94.00   0.50   16.00    --   98.30  74.00  27.98   50
 62  \w     73.00  99.00   0.50   16.00    --   98.30  57.00  46.52   52
 63  \w     72.00 117.00   0.50   16.00    --   98.30  61.00 150.00   90
 64  \w    122.00 148.00   0.50   16.00    --   98.30  61.00 150.00   52
 65  \w     72.00  98.00   0.50   16.00    --   98.30  62.00 141.52   52
 66  \w     73.00  99.00   0.50   16.00    --   98.30  56.00  64.84   52
 67  \w    138.00 188.00   0.50   16.00    --   98.30  59.00 112.21  100
 68  \w     72.00  98.00   0.50   16.00    --   98.30  60.00 137.97   52
 69  \w     72.00 187.00   0.50   16.00    --   98.30  61.00-180.00  230
 70  \w     75.00 188.00   0.50   16.00    --   98.30  36.00  86.97  226
 71  \w     13.00  39.00   0.50   16.00    --   98.30 -82.00 120.00   52
 72  \w     69.00  95.00   0.50   16.00    --   98.30  72.00-160.05   52
 73  \w    116.00 180.00   0.50   16.00    --   98.30  72.00-160.05  128
 74  \w     10.00 132.00   0.50   16.00    --   98.30 -82.00 -60.00  244
;
_diffrn_measurement_device '\k-geometry diffractometer'
_diffrn_measurement_device_type 'XtalLAB PRO MM007, PILATUS3 R 200K'
_diffrn_measurement_method '\w scans'
_diffrn_measurement_specimen_support 'MiTeGen micromount'
_diffrn_orient_matrix_type 'CrysAlisPro convention (1999,Acta A55,543-557)'
_diffrn_orient_matrix_UB_11 0.0625351000
_diffrn_orient_matrix_UB_12 0.0065039000
_diffrn_orient_matrix_UB_13 -0.0776969000
_diffrn_orient_matrix_UB_21 0.0077450000
_diffrn_orient_matrix_UB_22 0.0895667000
_diffrn_orient_matrix_UB_23 0.0221568000
_diffrn_orient_matrix_UB_31 0.0592458000
_diffrn_orient_matrix_UB_32 -0.0186070000
_diffrn_orient_matrix_UB_33 0.0792064000
_diffrn_radiation_monochromator mirror
_diffrn_radiation_probe x-ray
_diffrn_radiation_type 'Cu K\a'
_diffrn_radiation_wavelength 1.54184
_diffrn_reflns_av_R_equivalents 0.0613
_diffrn_reflns_av_unetI/netI 0.0411
_diffrn_reflns_Laue_measured_fraction_full 0.999
_diffrn_reflns_Laue_measured_fraction_max 0.999
_diffrn_reflns_limit_h_max 21
_diffrn_reflns_limit_h_min -21
_diffrn_reflns_limit_k_max 20
_diffrn_reflns_limit_k_min -20
_diffrn_reflns_limit_l_max 16
_diffrn_reflns_limit_l_min -16
_diffrn_reflns_number 38007
_diffrn_reflns_point_group_measured_fraction_full 0.982
_diffrn_reflns_point_group_measured_fraction_max 0.982
_diffrn_reflns_theta_full 67.066
_diffrn_reflns_theta_max 67.066
_diffrn_reflns_theta_min 3.600
_diffrn_source 'rotating anode'
_diffrn_source_type 'MicroMax 007 HF'
_exptl_absorpt_coefficient_mu 0.515
_exptl_absorpt_correction_T_max 1.000
_exptl_absorpt_correction_T_min 0.842
_exptl_absorpt_correction_type gaussian
_exptl_absorpt_process_details
;
CrysAlisPro 1.171.40.67a (Rigaku Oxford Diffraction, 2019)
Numerical absorption correction based on gaussian integration over
			a multifaceted crystal model
Empirical absorption correction using spherical harmonics,
 implemented in SCALE3 ABSPACK scaling algorithm.
;
_exptl_crystal_colour orange
_exptl_crystal_colour_primary orange
_exptl_crystal_density_diffrn 1.138
_exptl_crystal_description plate
_exptl_crystal_F_000 1512
_exptl_crystal_size_max 0.126
_exptl_crystal_size_mid 0.109
_exptl_crystal_size_min 0.052
_refine_diff_density_max 0.223
_refine_diff_density_min -0.171
_refine_diff_density_rms 0.046
_refine_ls_abs_structure_details
;
 Flack x determined using 2661 quotients [(I+)-(I-)]/[(I+)+(I-)]
 (Parsons, Flack and Wagner, Acta Cryst. B69 (2013) 249-259).
;
_refine_ls_abs_structure_Flack 0.0(2)
_refine_ls_extinction_method none
_refine_ls_goodness_of_fit_ref 1.034
_refine_ls_hydrogen_treatment constr
_refine_ls_matrix_type full
_refine_ls_number_parameters 498
_refine_ls_number_reflns 7223
_refine_ls_number_restraints 1
_refine_ls_restrained_S_all 1.033
_refine_ls_R_factor_all 0.0556
_refine_ls_R_factor_gt 0.0487
_refine_ls_shift/su_max 0.000
_refine_ls_shift/su_mean 0.000
_refine_ls_structure_factor_coef Fsqd
_refine_ls_weighting_details 'w=1/[\s^2^(Fo^2^)+(0.1000P)^2^] where P=(Fo^2^+2Fc^2^)/3'
_refine_ls_weighting_scheme calc
_refine_ls_wR_factor_gt 0.1285
_refine_ls_wR_factor_ref 0.1348
_reflns_Friedel_coverage 0.879
_reflns_Friedel_fraction_full 0.963
_reflns_Friedel_fraction_max 0.963
_reflns_number_gt 6353
_reflns_number_total 7223
_reflns_threshold_expression 'I > 2\s(I)'
_cod_data_source_file d4sc01286k15.cif
_cod_data_source_block 2Mes_nosolv2
_cod_depositor_comments 'Adding full bibliography for 1571567--1571581.cif.'
_cod_database_code 1571577
_nottingham_internal_coll_name FENCLN
_nottingham_internal_coll_number 19411
_nottingham_internal_coll_client NTC/DLK
_nottingham_internal_coll_type custom
_nottingham_internal_coll_frame_method '\w scans'
_nottingham_internal_coll_frame_time '16.00, 4.00'
_nottingham_internal_coll_frame_width 0.50
_nottingham_internal_coll_user pczntc
_nottingham_internal_coll_date 01/04/2023
_nottingham_internal_coll_location NOTTS
_nottingham_internal_coll_instrument 'XtalLAB PRO, A00000876'
_nottingham_internal_process_date 06/04/2023
_nottingham_internal_process_user pczntc
_shelx_shelxl_version_number 2018/3
_chemical_oxdiff_formula 'C52 H50 O2'
_chemical_oxdiff_usercomment 'FENCLN #19411 MM-899 NTC/DLK fomblin oil on micromount'
_shelx_space_group_comment
;
The symmetry employed for this shelxl refinement is uniquely defined
by the following loop, which should always be used as a source of
symmetry information in preference to the above space-group names.
They are only intended as comments.
;
_reflns_odcompleteness_completeness 99.85
_reflns_odcompleteness_iscentric 1
_reflns_odcompleteness_theta 66.97
_olex2_refinement_description
;
1. Fixed Uiso
 At 1.2 times of:
  All C(H) groups
 At 1.5 times of:
  All C(H,H,H) groups
2.a Me refined with riding coordinates:
 C51(H51A,H51B,H51C)
2.b Aromatic/amide H refined with riding coordinates:
 C7(H7), C8(H8), C9(H9), C13(H13), C15(H15), C22(H22), C24(H24), C31(H31),
 C32(H32), C33(H33), C37(H37), C39(H39), C46(H46), C48(H48)
2.c Idealised Me refined as rotating group:
 C17(H17A,H17B,H17C), C18(H18A,H18B,H18C), C19(H19A,H19B,H19C), C26(H26A,H26B,
 H26C), C27(H27A,H27B,H27C), C28(H28A,H28B,H28C), C41(H41A,H41B,H41C), C42(H42A,
 H42B,H42C), C43(H43A,H43B,H43C), C50(H50A,H50B,H50C), C52(H52A,H52B,H52C)
;
_olex2_exptl_crystal_mounting_method 'in fomblin film on a micromount'
_olex2_submission_special_instructions 'No special instructions were received'
_oxdiff_exptl_absorpt_empirical_details
;
Empirical correction (ABSPACK) includes:
- Absorption correction using spherical harmonics
- Frame scaling
;
_oxdiff_exptl_absorpt_empirical_full_max 2.007
_oxdiff_exptl_absorpt_empirical_full_min 0.624

loop_
_space_group_symop_operation_xyz
'x, y, z'
'-x, -y, z+1/2'
'x+1/2, -y+1/2, z'
'-x+1/2, y+1/2, z+1/2'

loop_
_atom_site_label
_atom_site_type_symbol
_atom_site_fract_x
_atom_site_fract_y
_atom_site_fract_z
_atom_site_U_iso_or_equiv
_atom_site_adp_type
_atom_site_occupancy
_atom_site_site_symmetry_order
_atom_site_calc_flag
_atom_site_refinement_flags_posn
_atom_site_refinement_flags_adp
_atom_site_refinement_flags_occupancy
_atom_site_disorder_assembly
_atom_site_disorder_group
O1 O 0.60462(12) 0.37742(13) 0.47634(17) 0.0473(5) Uani 1 1 d . . . . .
O2 O 0.85615(12) 0.37201(15) 0.52563(18) 0.0511(6) Uani 1 1 d . . . . .
C1 C 0.67205(16) 0.37446(17) 0.4889(2) 0.0375(6) Uani 1 1 d . . . . .
C2 C 0.72140(16) 0.36855(16) 0.5757(2) 0.0354(6) Uani 1 1 d . . . . .
C3 C 0.78890(16) 0.37175(17) 0.5127(2) 0.0387(6) Uani 1 1 d . . . . .
C4 C 0.73911(16) 0.37523(16) 0.4254(2) 0.0365(6) Uani 1 1 d . . . . .
C5 C 0.70779(16) 0.36223(16) 0.6807(2) 0.0353(6) Uani 1 1 d . . . . .
C6 C 0.74085(17) 0.41738(17) 0.7448(2) 0.0390(6) Uani 1 1 d . . . . .
C7 C 0.72577(19) 0.41174(19) 0.8447(2) 0.0450(7) Uani 1 1 d . . . . .
H7 H 0.748524 0.448069 0.888622 0.054 Uiso 1 1 calc R U . . .
C8 C 0.67809(19) 0.35393(19) 0.8809(2) 0.0472(7) Uani 1 1 d . . . . .
H8 H 0.667194 0.351866 0.948946 0.057 Uiso 1 1 calc R U . . .
C9 C 0.64618(18) 0.29888(18) 0.8173(2) 0.0422(7) Uani 1 1 d . . . . .
H9 H 0.614150 0.258980 0.842709 0.051 Uiso 1 1 calc R U . . .
C10 C 0.66048(15) 0.30139(16) 0.7171(2) 0.0370(6) Uani 1 1 d . . . . .
C11 C 0.78843(17) 0.48341(17) 0.7052(2) 0.0394(6) Uani 1 1 d . . . . .
C12 C 0.86690(18) 0.47972(19) 0.7130(2) 0.0447(7) Uani 1 1 d . . . . .
C13 C 0.90899(19) 0.5411(2) 0.6731(3) 0.0523(8) Uani 1 1 d . . . . .
H13 H 0.961924 0.539091 0.677866 0.063 Uiso 1 1 calc R U . . .
C14 C 0.8755(2) 0.6057(2) 0.6261(3) 0.0564(9) Uani 1 1 d . . . . .
C15 C 0.7981(2) 0.6085(2) 0.6218(3) 0.0527(8) Uani 1 1 d . . . . .
H15 H 0.775167 0.652843 0.591183 0.063 Uiso 1 1 calc R U . . .
C16 C 0.75243(19) 0.54918(18) 0.6605(2) 0.0447(7) Uani 1 1 d . . . . .
C17 C 0.90466(19) 0.4095(2) 0.7601(3) 0.0517(8) Uani 1 1 d . . . . .
H17A H 0.958944 0.417241 0.759065 0.078 Uiso 1 1 calc R U . . .
H17B H 0.891933 0.361268 0.723872 0.078 Uiso 1 1 calc R U . . .
H17C H 0.887649 0.404449 0.828032 0.078 Uiso 1 1 calc R U . . .
C18 C 0.9224(3) 0.6712(3) 0.5817(4) 0.0773(13) Uani 1 1 d . . . . .
H18A H 0.900796 0.687215 0.518756 0.116 Uiso 1 1 calc R U . . .
H18B H 0.973536 0.652117 0.571369 0.116 Uiso 1 1 calc R U . . .
H18C H 0.923242 0.716806 0.626118 0.116 Uiso 1 1 calc R U . . .
C19 C 0.6690(2) 0.55640(19) 0.6564(3) 0.0510(8) Uani 1 1 d . . . . .
H19A H 0.655330 0.610635 0.638080 0.076 Uiso 1 1 calc R U . . .
H19B H 0.647858 0.543982 0.720833 0.076 Uiso 1 1 calc R U . . .
H19C H 0.649157 0.519293 0.607720 0.076 Uiso 1 1 calc R U . . .
C20 C 0.63328(16) 0.23505(16) 0.6534(2) 0.0365(6) Uani 1 1 d . . . . .
C21 C 0.55732(16) 0.22873(17) 0.6284(2) 0.0390(6) Uani 1 1 d . . . . .
C22 C 0.53385(17) 0.16237(19) 0.5751(2) 0.0430(7) Uani 1 1 d . . . . .
H22 H 0.482958 0.158524 0.555886 0.052 Uiso 1 1 calc R U . . .
C23 C 0.58290(18) 0.10196(17) 0.5497(2) 0.0424(7) Uani 1 1 d . . . . .
C24 C 0.65755(19) 0.10905(18) 0.5767(2) 0.0422(7) Uani 1 1 d . . . . .
H24 H 0.691226 0.067566 0.560415 0.051 Uiso 1 1 calc R U . . .
C25 C 0.68453(17) 0.17491(17) 0.6267(2) 0.0387(6) Uani 1 1 d . . . . .
C26 C 0.50170(17) 0.29122(19) 0.6577(3) 0.0472(7) Uani 1 1 d . . . . .
H26A H 0.490699 0.286286 0.727742 0.071 Uiso 1 1 calc R U . . .
H26B H 0.455550 0.284268 0.620030 0.071 Uiso 1 1 calc R U . . .
H26C H 0.522605 0.343809 0.644505 0.071 Uiso 1 1 calc R U . . .
C27 C 0.5563(2) 0.0310(2) 0.4910(3) 0.0535(8) Uani 1 1 d . . . . .
H27A H 0.501880 0.026171 0.496890 0.080 Uiso 1 1 calc R U . . .
H27B H 0.580057 -0.017198 0.516099 0.080 Uiso 1 1 calc R U . . .
H27C H 0.569713 0.038193 0.421975 0.080 Uiso 1 1 calc R U . . .
C28 C 0.76679(17) 0.1806(2) 0.6532(3) 0.0453(7) Uani 1 1 d . . . . .
H28A H 0.792376 0.215033 0.606201 0.068 Uiso 1 1 calc R U . . .
H28B H 0.789224 0.127633 0.651432 0.068 Uiso 1 1 calc R U . . .
H28C H 0.771855 0.202740 0.719227 0.068 Uiso 1 1 calc R U . . .
C29 C 0.75198(16) 0.37664(16) 0.3205(2) 0.0365(6) Uani 1 1 d . . . . .
C30 C 0.79867(16) 0.31840(17) 0.2777(2) 0.0387(6) Uani 1 1 d . . . . .
C31 C 0.81027(18) 0.3212(2) 0.1764(2) 0.0466(7) Uani 1 1 d . . . . .
H31 H 0.842241 0.283458 0.146273 0.056 Uiso 1 1 calc R U . . .
C32 C 0.7757(2) 0.3784(2) 0.1197(3) 0.0496(8) Uani 1 1 d . . . . .
H32 H 0.783798 0.379204 0.050937 0.060 Uiso 1 1 calc R U . . .
C33 C 0.72945(18) 0.4342(2) 0.1618(3) 0.0466(7) Uani 1 1 d . . . . .
H33 H 0.705795 0.472615 0.121535 0.056 Uiso 1 1 calc R U . . .
C34 C 0.71684(16) 0.43528(19) 0.2627(2) 0.0411(7) Uani 1 1 d . . . . .
C35 C 0.83067(16) 0.25157(17) 0.3362(2) 0.0372(6) Uani 1 1 d . . . . .
C36 C 0.90775(16) 0.24883(18) 0.3560(2) 0.0407(7) Uani 1 1 d . . . . .
C37 C 0.93624(17) 0.18429(18) 0.4072(2) 0.0434(7) Uani 1 1 d . . . . .
H37 H 0.988155 0.182665 0.421626 0.052 Uiso 1 1 calc R U . . .
C38 C 0.89075(18) 0.12181(18) 0.4379(2) 0.0421(7) Uani 1 1 d . . . . .
C39 C 0.81459(17) 0.12594(17) 0.4172(2) 0.0415(7) Uani 1 1 d . . . . .
H39 H 0.783158 0.083690 0.437612 0.050 Uiso 1 1 calc R U . . .
C40 C 0.78269(16) 0.19010(18) 0.3674(2) 0.0383(6) Uani 1 1 d . . . . .
C41 C 0.95917(19) 0.3155(2) 0.3247(3) 0.0515(8) Uani 1 1 d . . . . .
H41A H 0.957616 0.320940 0.253290 0.077 Uiso 1 1 calc R U . . .
H41B H 1.010379 0.303513 0.345417 0.077 Uiso 1 1 calc R U . . .
H41C H 0.942778 0.365101 0.355135 0.077 Uiso 1 1 calc R U . . .
C42 C 0.92209(18) 0.05299(19) 0.4956(3) 0.0508(8) Uani 1 1 d . . . . .
H42A H 0.976478 0.051146 0.487434 0.076 Uiso 1 1 calc R U . . .
H42B H 0.900113 0.003448 0.471708 0.076 Uiso 1 1 calc R U . . .
H42C H 0.909992 0.059749 0.565089 0.076 Uiso 1 1 calc R U . . .
C43 C 0.69907(17) 0.19142(18) 0.3490(3) 0.0439(7) Uani 1 1 d . . . . .
H43A H 0.673871 0.217278 0.404122 0.066 Uiso 1 1 calc R U . . .
H43B H 0.680636 0.137005 0.342403 0.066 Uiso 1 1 calc R U . . .
H43C H 0.688682 0.220821 0.288655 0.066 Uiso 1 1 calc R U . . .
C44 C 0.67378(17) 0.50115(19) 0.3098(2) 0.0449(7) Uani 1 1 d . . . . .
C45 C 0.59506(18) 0.5051(2) 0.3026(3) 0.0536(8) Uani 1 1 d . . . . .
C46 C 0.5583(2) 0.5683(3) 0.3475(3) 0.0646(11) Uani 1 1 d . . . . .
H46 H 0.505417 0.571224 0.342611 0.078 Uiso 1 1 calc R U . . .
C47 C 0.5955(3) 0.6268(3) 0.3986(3) 0.0673(11) Uani 1 1 d . . . . .
C48 C 0.6732(2) 0.6228(2) 0.4027(3) 0.0595(10) Uani 1 1 d . . . . .
H48 H 0.699653 0.663395 0.436079 0.071 Uiso 1 1 calc R U . . .
C49 C 0.71371(19) 0.5611(2) 0.3594(2) 0.0484(8) Uani 1 1 d . . . . .
C50 C 0.5518(2) 0.4417(2) 0.2498(3) 0.0653(11) Uani 1 1 d . . . . .
H50A H 0.563364 0.443917 0.179753 0.098 Uiso 1 1 calc R U . . .
H50B H 0.498189 0.450354 0.259603 0.098 Uiso 1 1 calc R U . . .
H50C H 0.565801 0.389680 0.275804 0.098 Uiso 1 1 calc R U . . .
C51 C 0.5546(3) 0.6940(4) 0.4484(4) 0.101(2) Uani 1 1 d . . . . .
H51A H 0.590875 0.728995 0.480493 0.151 Uiso 1 1 calc R U . . .
H51B H 0.526323 0.724189 0.399605 0.151 Uiso 1 1 calc R U . . .
H51C H 0.520224 0.672502 0.497506 0.151 Uiso 1 1 calc R U . . .
C52 C 0.7979(2) 0.5617(2) 0.3631(3) 0.0508(8) Uani 1 1 d . . . . .
H52A H 0.815152 0.523412 0.412120 0.076 Uiso 1 1 calc R U . . .
H52B H 0.815441 0.614789 0.380863 0.076 Uiso 1 1 calc R U . . .
H52C H 0.817939 0.547199 0.298759 0.076 Uiso 1 1 calc R U . . .

loop_
_atom_site_aniso_label
_atom_site_aniso_U_11
_atom_site_aniso_U_22
_atom_site_aniso_U_33
_atom_site_aniso_U_23
_atom_site_aniso_U_13
_atom_site_aniso_U_12
O1 0.0324(11) 0.0657(13) 0.0437(13) 0.0039(10) -0.0018(9) -0.0029(9)
O2 0.0320(11) 0.0782(16) 0.0432(14) -0.0058(11) -0.0046(10) 0.0048(10)
C1 0.0327(15) 0.0439(14) 0.0359(16) -0.0002(12) -0.0021(13) -0.0009(11)
C2 0.0333(14) 0.0367(14) 0.0362(16) -0.0012(11) -0.0014(12) -0.0006(11)
C3 0.0310(15) 0.0445(15) 0.0405(16) -0.0011(12) -0.0019(13) 0.0013(11)
C4 0.0337(14) 0.0378(14) 0.0380(17) 0.0028(11) -0.0026(12) 0.0003(11)
C5 0.0327(14) 0.0382(14) 0.0350(15) 0.0010(11) -0.0013(12) 0.0046(11)
C6 0.0376(15) 0.0424(15) 0.0371(16) 0.0023(12) -0.0046(12) 0.0014(12)
C7 0.0521(18) 0.0466(16) 0.0363(16) -0.0056(13) -0.0030(13) -0.0001(13)
C8 0.0543(19) 0.0524(17) 0.0349(16) 0.0010(13) 0.0024(14) -0.0015(14)
C9 0.0458(16) 0.0457(15) 0.0352(16) 0.0002(12) 0.0010(13) -0.0025(12)
C10 0.0307(14) 0.0446(15) 0.0357(15) 0.0005(12) 0.0000(12) 0.0047(11)
C11 0.0417(15) 0.0421(15) 0.0346(15) -0.0032(12) -0.0038(13) -0.0046(12)
C12 0.0453(16) 0.0511(16) 0.0376(16) -0.0083(13) -0.0026(13) -0.0057(13)
C13 0.0460(18) 0.067(2) 0.0436(19) -0.0071(16) -0.0032(15) -0.0156(15)
C14 0.067(2) 0.061(2) 0.0412(18) -0.0001(16) -0.0037(17) -0.0223(17)
C15 0.068(2) 0.0480(17) 0.0421(18) 0.0019(14) -0.0093(17) -0.0094(16)
C16 0.0539(18) 0.0444(16) 0.0358(16) -0.0029(13) -0.0073(15) -0.0037(13)
C17 0.0425(17) 0.0613(19) 0.051(2) -0.0084(15) -0.0072(15) 0.0033(14)
C18 0.081(3) 0.090(3) 0.061(2) 0.017(2) -0.011(2) -0.040(2)
C19 0.057(2) 0.0469(17) 0.049(2) 0.0020(14) -0.0088(16) 0.0023(14)
C20 0.0362(14) 0.0402(14) 0.0332(15) 0.0023(12) 0.0015(12) -0.0012(11)
C21 0.0330(14) 0.0457(15) 0.0382(15) 0.0020(12) 0.0043(12) -0.0014(12)
C22 0.0339(15) 0.0522(17) 0.0430(17) -0.0021(14) 0.0008(13) -0.0083(12)
C23 0.0428(16) 0.0441(16) 0.0402(16) -0.0005(13) 0.0035(13) -0.0062(13)
C24 0.0424(16) 0.0435(15) 0.0407(17) -0.0006(13) 0.0034(14) 0.0035(13)
C25 0.0385(15) 0.0436(15) 0.0341(15) 0.0009(12) 0.0007(12) 0.0021(12)
C26 0.0356(15) 0.0547(17) 0.0512(19) -0.0041(15) 0.0029(14) 0.0020(13)
C27 0.0526(19) 0.0522(17) 0.056(2) -0.0109(16) -0.0001(17) -0.0077(14)
C28 0.0384(16) 0.0480(16) 0.0494(19) -0.0031(14) -0.0044(14) 0.0074(12)
C29 0.0307(14) 0.0437(15) 0.0350(16) 0.0018(12) -0.0021(12) -0.0061(11)
C30 0.0344(14) 0.0466(15) 0.0350(16) 0.0015(12) -0.0012(12) -0.0057(11)
C31 0.0488(17) 0.0567(18) 0.0343(16) -0.0030(13) 0.0018(14) -0.0045(14)
C32 0.053(2) 0.063(2) 0.0321(16) 0.0051(14) -0.0026(14) -0.0099(16)
C33 0.0475(17) 0.0538(17) 0.0386(17) 0.0083(14) -0.0056(14) -0.0032(14)
C34 0.0348(14) 0.0493(15) 0.0392(16) 0.0071(13) -0.0043(13) -0.0041(12)
C35 0.0341(14) 0.0430(14) 0.0345(15) -0.0030(11) 0.0026(12) -0.0005(11)
C36 0.0356(15) 0.0497(15) 0.0368(17) -0.0008(13) 0.0046(13) -0.0015(12)
C37 0.0325(14) 0.0510(17) 0.0467(17) -0.0018(14) 0.0027(13) 0.0014(12)
C38 0.0408(16) 0.0428(15) 0.0428(17) -0.0027(12) 0.0036(14) 0.0023(12)
C39 0.0373(16) 0.0421(15) 0.0452(18) -0.0038(13) 0.0062(14) -0.0037(11)
C40 0.0369(15) 0.0433(15) 0.0348(15) -0.0056(12) 0.0015(12) 0.0015(11)
C41 0.0397(16) 0.0604(19) 0.054(2) 0.0079(16) 0.0013(15) -0.0069(14)
C42 0.0406(16) 0.0470(16) 0.065(2) 0.0032(15) -0.0016(16) 0.0020(13)
C43 0.0382(16) 0.0431(15) 0.0503(19) -0.0025(13) -0.0019(14) -0.0039(12)
C44 0.0424(16) 0.0519(16) 0.0404(17) 0.0138(14) -0.0018(14) 0.0012(13)
C45 0.0414(17) 0.067(2) 0.053(2) 0.0235(17) -0.0021(16) 0.0074(15)
C46 0.050(2) 0.085(3) 0.059(2) 0.023(2) 0.0063(18) 0.0253(19)
C47 0.075(3) 0.079(3) 0.047(2) 0.0127(19) -0.002(2) 0.035(2)
C48 0.070(2) 0.063(2) 0.045(2) 0.0043(16) -0.0071(18) 0.0174(17)
C49 0.056(2) 0.0521(17) 0.0374(18) 0.0122(14) -0.0035(15) 0.0071(14)
C50 0.0425(19) 0.081(2) 0.072(3) 0.026(2) -0.0061(18) -0.0029(17)
C51 0.105(4) 0.129(5) 0.068(3) -0.011(3) -0.010(3) 0.072(4)
C52 0.0521(19) 0.0509(17) 0.049(2) -0.0003(15) -0.0073(16) -0.0022(14)

loop_
_atom_type_symbol
_atom_type_description
_atom_type_scat_dispersion_real
_atom_type_scat_dispersion_imag
_atom_type_scat_source
C C 0.0181 0.0091 'International Tables Vol C Tables 4.2.6.8 and 6.1.1.4'
H H 0.0000 0.0000 'International Tables Vol C Tables 4.2.6.8 and 6.1.1.4'
O O 0.0492 0.0322 'International Tables Vol C Tables 4.2.6.8 and 6.1.1.4'

loop_
_exptl_crystal_face_index_h
_exptl_crystal_face_index_k
_exptl_crystal_face_index_l
_exptl_crystal_face_perp_dist
-10 1 4 0.0433
10 -1 -4 0.0203
-3 2 -8 0.0427
3 -2 8 0.0427
-2 7 6 0.0262
2 -7 -6 0.0262
1 -4 8 0.0360

loop_
_geom_angle_atom_site_label_1
_geom_angle_atom_site_label_2
_geom_angle_atom_site_label_3
_geom_angle
_geom_angle_site_symmetry_1
_geom_angle_site_symmetry_3
_geom_angle_publ_flag
O1 C1 C2 134.9(3) . . ?
O1 C1 C4 135.9(3) . . ?
C4 C1 C2 89.2(2) . . ?
C1 C2 C3 91.1(2) . . ?
C5 C2 C1 133.8(3) . . ?
C5 C2 C3 135.1(3) . . ?
O2 C3 C2 136.2(3) . . ?
O2 C3 C4 135.0(3) . . ?
C2 C3 C4 88.8(2) . . ?
C1 C4 C3 90.9(2) . . ?
C29 C4 C1 135.0(3) . . ?
C29 C4 C3 134.1(3) . . ?
C6 C5 C2 119.5(3) . . ?
C6 C5 C10 120.7(3) . . ?
C10 C5 C2 119.8(3) . . ?
C5 C6 C11 120.3(3) . . ?
C7 C6 C5 118.8(3) . . ?
C7 C6 C11 120.8(3) . . ?
C6 C7 H7 119.5 . . ?
C8 C7 C6 121.1(3) . . ?
C8 C7 H7 119.5 . . ?
C7 C8 H8 120.1 . . ?
C7 C8 C9 119.9(3) . . ?
C9 C8 H8 120.1 . . ?
C8 C9 H9 119.4 . . ?
C10 C9 C8 121.1(3) . . ?
C10 C9 H9 119.4 . . ?
C5 C10 C20 122.0(3) . . ?
C9 C10 C5 118.4(3) . . ?
C9 C10 C20 119.2(3) . . ?
C12 C11 C6 120.3(3) . . ?
C12 C11 C16 121.2(3) . . ?
C16 C11 C6 118.5(3) . . ?
C11 C12 C17 120.9(3) . . ?
C13 C12 C11 118.4(3) . . ?
C13 C12 C17 120.6(3) . . ?
C12 C13 H13 119.1 . . ?
C12 C13 C14 121.9(3) . . ?
C14 C13 H13 119.1 . . ?
C13 C14 C18 121.1(4) . . ?
C15 C14 C13 118.3(3) . . ?
C15 C14 C18 120.7(4) . . ?
C14 C15 H15 118.5 . . ?
C14 C15 C16 122.9(3) . . ?
C16 C15 H15 118.5 . . ?
C11 C16 C19 122.1(3) . . ?
C15 C16 C11 117.2(3) . . ?
C15 C16 C19 120.7(3) . . ?
C12 C17 H17A 109.5 . . ?
C12 C17 H17B 109.5 . . ?
C12 C17 H17C 109.5 . . ?
H17A C17 H17B 109.5 . . ?
H17A C17 H17C 109.5 . . ?
H17B C17 H17C 109.5 . . ?
C14 C18 H18A 109.5 . . ?
C14 C18 H18B 109.5 . . ?
C14 C18 H18C 109.5 . . ?
H18A C18 H18B 109.5 . . ?
H18A C18 H18C 109.5 . . ?
H18B C18 H18C 109.5 . . ?
C16 C19 H19A 109.5 . . ?
C16 C19 H19B 109.5 . . ?
C16 C19 H19C 109.5 . . ?
H19A C19 H19B 109.5 . . ?
H19A C19 H19C 109.5 . . ?
H19B C19 H19C 109.5 . . ?
C21 C20 C10 120.8(2) . . ?
C21 C20 C25 120.6(3) . . ?
C25 C20 C10 118.4(2) . . ?
C20 C21 C26 121.4(3) . . ?
C22 C21 C20 118.5(3) . . ?
C22 C21 C26 120.1(3) . . ?
C21 C22 H22 119.1 . . ?
C23 C22 C21 121.8(3) . . ?
C23 C22 H22 119.1 . . ?
C22 C23 C24 118.5(3) . . ?
C22 C23 C27 120.9(3) . . ?
C24 C23 C27 120.6(3) . . ?
C23 C24 H24 118.9 . . ?
C23 C24 C25 122.1(3) . . ?
C25 C24 H24 118.9 . . ?
C20 C25 C28 121.4(3) . . ?
C24 C25 C20 118.4(3) . . ?
C24 C25 C28 120.3(3) . . ?
C21 C26 H26A 109.5 . . ?
C21 C26 H26B 109.5 . . ?
C21 C26 H26C 109.5 . . ?
H26A C26 H26B 109.5 . . ?
H26A C26 H26C 109.5 . . ?
H26B C26 H26C 109.5 . . ?
C23 C27 H27A 109.5 . . ?
C23 C27 H27B 109.5 . . ?
C23 C27 H27C 109.5 . . ?
H27A C27 H27B 109.5 . . ?
H27A C27 H27C 109.5 . . ?
H27B C27 H27C 109.5 . . ?
C25 C28 H28A 109.5 . . ?
C25 C28 H28B 109.5 . . ?
C25 C28 H28C 109.5 . . ?
H28A C28 H28B 109.5 . . ?
H28A C28 H28C 109.5 . . ?
H28B C28 H28C 109.5 . . ?
C30 C29 C4 119.3(3) . . ?
C34 C29 C4 119.5(3) . . ?
C34 C29 C30 121.2(3) . . ?
C29 C30 C35 121.9(3) . . ?
C31 C30 C29 118.2(3) . . ?
C31 C30 C35 119.8(3) . . ?
C30 C31 H31 119.6 . . ?
C32 C31 C30 120.7(3) . . ?
C32 C31 H31 119.6 . . ?
C31 C32 H32 119.6 . . ?
C33 C32 C31 120.7(3) . . ?
C33 C32 H32 119.6 . . ?
C32 C33 H33 119.4 . . ?
C32 C33 C34 121.2(3) . . ?
C34 C33 H33 119.4 . . ?
C29 C34 C44 120.5(3) . . ?
C33 C34 C29 118.1(3) . . ?
C33 C34 C44 121.1(3) . . ?
C36 C35 C30 120.2(3) . . ?
C36 C35 C40 120.9(3) . . ?
C40 C35 C30 118.8(3) . . ?
C35 C36 C41 121.1(3) . . ?
C37 C36 C35 118.8(3) . . ?
C37 C36 C41 120.1(3) . . ?
C36 C37 H37 119.0 . . ?
C36 C37 C38 121.9(3) . . ?
C38 C37 H37 119.0 . . ?
C37 C38 C42 121.4(3) . . ?
C39 C38 C37 118.1(3) . . ?
C39 C38 C42 120.5(3) . . ?
C38 C39 H39 118.8 . . ?
C38 C39 C40 122.4(3) . . ?
C40 C39 H39 118.8 . . ?
C35 C40 C43 122.6(3) . . ?
C39 C40 C35 117.8(3) . . ?
C39 C40 C43 119.6(3) . . ?
C36 C41 H41A 109.5 . . ?
C36 C41 H41B 109.5 . . ?
C36 C41 H41C 109.5 . . ?
H41A C41 H41B 109.5 . . ?
H41A C41 H41C 109.5 . . ?
H41B C41 H41C 109.5 . . ?
C38 C42 H42A 109.5 . . ?
C38 C42 H42B 109.5 . . ?
C38 C42 H42C 109.5 . . ?
H42A C42 H42B 109.5 . . ?
H42A C42 H42C 109.5 . . ?
H42B C42 H42C 109.5 . . ?
C40 C43 H43A 109.5 . . ?
C40 C43 H43B 109.5 . . ?
C40 C43 H43C 109.5 . . ?
H43A C43 H43B 109.5 . . ?
H43A C43 H43C 109.5 . . ?
H43B C43 H43C 109.5 . . ?
C45 C44 C34 121.1(3) . . ?
C49 C44 C34 118.6(3) . . ?
C49 C44 C45 120.3(3) . . ?
C44 C45 C50 120.8(3) . . ?
C46 C45 C44 118.3(4) . . ?
C46 C45 C50 120.8(3) . . ?
C45 C46 H46 118.6 . . ?
C47 C46 C45 122.8(4) . . ?
C47 C46 H46 118.6 . . ?
C46 C47 C48 117.8(4) . . ?
C46 C47 C51 122.1(4) . . ?
C48 C47 C51 120.1(5) . . ?
C47 C48 H48 118.8 . . ?
C47 C48 C49 122.4(4) . . ?
C49 C48 H48 118.8 . . ?
C44 C49 C52 121.7(3) . . ?
C48 C49 C44 118.3(3) . . ?
C48 C49 C52 119.9(3) . . ?
C45 C50 H50A 109.5 . . ?
C45 C50 H50B 109.5 . . ?
C45 C50 H50C 109.5 . . ?
H50A C50 H50B 109.5 . . ?
H50A C50 H50C 109.5 . . ?
H50B C50 H50C 109.5 . . ?
C47 C51 H51A 109.5 . . ?
C47 C51 H51B 109.5 . . ?
C47 C51 H51C 109.5 . . ?
H51A C51 H51B 109.5 . . ?
H51A C51 H51C 109.5 . . ?
H51B C51 H51C 109.5 . . ?
C49 C52 H52A 109.5 . . ?
C49 C52 H52B 109.5 . . ?
C49 C52 H52C 109.5 . . ?
H52A C52 H52B 109.5 . . ?
H52A C52 H52C 109.5 . . ?
H52B C52 H52C 109.5 . . ?

loop_
_geom_bond_atom_site_label_1
_geom_bond_atom_site_label_2
_geom_bond_distance
_geom_bond_site_symmetry_2
_geom_bond_publ_flag
O1 C1 1.220(4) . ?
O2 C3 1.216(4) . ?
C1 C2 1.481(4) . ?
C1 C4 1.481(4) . ?
C2 C3 1.484(4) . ?
C2 C5 1.458(4) . ?
C3 C4 1.490(4) . ?
C4 C29 1.452(4) . ?
C5 C6 1.408(4) . ?
C5 C10 1.421(4) . ?
C6 C7 1.394(5) . ?
C6 C11 1.503(4) . ?
C7 H7 0.9500 . ?
C7 C8 1.388(5) . ?
C8 H8 0.9500 . ?
C8 C9 1.395(5) . ?
C9 H9 0.9500 . ?
C9 C10 1.393(4) . ?
C10 C20 1.499(4) . ?
C11 C12 1.409(4) . ?
C11 C16 1.421(4) . ?
C12 C13 1.392(5) . ?
C12 C17 1.508(5) . ?
C13 H13 0.9500 . ?
C13 C14 1.399(6) . ?
C14 C15 1.387(5) . ?
C14 C18 1.515(5) . ?
C15 H15 0.9500 . ?
C15 C16 1.397(5) . ?
C16 C19 1.499(5) . ?
C17 H17A 0.9800 . ?
C17 H17B 0.9800 . ?
C17 H17C 0.9800 . ?
C18 H18A 0.9800 . ?
C18 H18B 0.9800 . ?
C18 H18C 0.9800 . ?
C19 H19A 0.9800 . ?
C19 H19B 0.9800 . ?
C19 H19C 0.9800 . ?
C20 C21 1.405(4) . ?
C20 C25 1.416(4) . ?
C21 C22 1.400(4) . ?
C21 C26 1.505(4) . ?
C22 H22 0.9500 . ?
C22 C23 1.389(5) . ?
C23 C24 1.391(5) . ?
C23 C27 1.519(4) . ?
C24 H24 0.9500 . ?
C24 C25 1.391(4) . ?
C25 C28 1.519(4) . ?
C26 H26A 0.9800 . ?
C26 H26B 0.9800 . ?
C26 H26C 0.9800 . ?
C27 H27A 0.9800 . ?
C27 H27B 0.9800 . ?
C27 H27C 0.9800 . ?
C28 H28A 0.9800 . ?
C28 H28B 0.9800 . ?
C28 H28C 0.9800 . ?
C29 C30 1.416(4) . ?
C29 C34 1.414(4) . ?
C30 C31 1.400(4) . ?
C30 C35 1.496(4) . ?
C31 H31 0.9500 . ?
C31 C32 1.384(5) . ?
C32 H32 0.9500 . ?
C32 C33 1.379(5) . ?
C33 H33 0.9500 . ?
C33 C34 1.395(5) . ?
C34 C44 1.498(5) . ?
C35 C36 1.406(4) . ?
C35 C40 1.413(4) . ?
C36 C37 1.391(5) . ?
C36 C41 1.515(4) . ?
C37 H37 0.9500 . ?
C37 C38 1.397(4) . ?
C38 C39 1.394(5) . ?
C38 C42 1.511(5) . ?
C39 H39 0.9500 . ?
C39 C40 1.401(4) . ?
C40 C43 1.517(4) . ?
C41 H41A 0.9800 . ?
C41 H41B 0.9800 . ?
C41 H41C 0.9800 . ?
C42 H42A 0.9800 . ?
C42 H42B 0.9800 . ?
C42 H42C 0.9800 . ?
C43 H43A 0.9800 . ?
C43 H43B 0.9800 . ?
C43 H43C 0.9800 . ?
C44 C45 1.414(4) . ?
C44 C49 1.412(5) . ?
C45 C46 1.395(6) . ?
C45 C50 1.503(6) . ?
C46 H46 0.9500 . ?
C46 C47 1.380(7) . ?
C47 C48 1.393(6) . ?
C47 C51 1.512(6) . ?
C48 H48 0.9500 . ?
C48 C49 1.399(5) . ?
C49 C52 1.508(5) . ?
C50 H50A 0.9800 . ?
C50 H50B 0.9800 . ?
C50 H50C 0.9800 . ?
C51 H51A 0.9800 . ?
C51 H51B 0.9800 . ?
C51 H51C 0.9800 . ?
C52 H52A 0.9800 . ?
C52 H52B 0.9800 . ?
C52 H52C 0.9800 . ?

loop_
_geom_torsion_atom_site_label_1
_geom_torsion_atom_site_label_2
_geom_torsion_atom_site_label_3
_geom_torsion_atom_site_label_4
_geom_torsion
_geom_torsion_site_symmetry_1
_geom_torsion_site_symmetry_2
_geom_torsion_site_symmetry_3
_geom_torsion_site_symmetry_4
_geom_torsion_publ_flag
O1 C1 C2 C3 -178.4(3) . . . . ?
O1 C1 C2 C5 1.6(6) . . . . ?
O1 C1 C4 C3 178.4(4) . . . . ?
O1 C1 C4 C29 -3.1(6) . . . . ?
O2 C3 C4 C1 -178.0(4) . . . . ?
O2 C3 C4 C29 3.5(6) . . . . ?
C1 C2 C3 O2 178.0(4) . . . . ?
C1 C2 C3 C4 -1.6(2) . . . . ?
C1 C2 C5 C6 -125.2(3) . . . . ?
C1 C2 C5 C10 53.8(4) . . . . ?
C1 C4 C29 C30 -126.6(3) . . . . ?
C1 C4 C29 C34 52.5(5) . . . . ?
C2 C1 C4 C3 -1.6(2) . . . . ?
C2 C1 C4 C29 177.0(3) . . . . ?
C2 C3 C4 C1 1.6(2) . . . . ?
C2 C3 C4 C29 -177.0(3) . . . . ?
C2 C5 C6 C7 178.4(3) . . . . ?
C2 C5 C6 C11 1.4(4) . . . . ?
C2 C5 C10 C9 -177.4(3) . . . . ?
C2 C5 C10 C20 9.9(4) . . . . ?
C3 C2 C5 C6 54.7(5) . . . . ?
C3 C2 C5 C10 -126.3(3) . . . . ?
C3 C4 C29 C30 51.4(4) . . . . ?
C3 C4 C29 C34 -129.6(3) . . . . ?
C4 C1 C2 C3 1.6(2) . . . . ?
C4 C1 C2 C5 -178.5(3) . . . . ?
C4 C29 C30 C31 -179.9(3) . . . . ?
C4 C29 C30 C35 4.7(4) . . . . ?
C4 C29 C34 C33 -179.0(3) . . . . ?
C4 C29 C34 C44 7.0(4) . . . . ?
C5 C2 C3 O2 -2.0(6) . . . . ?
C5 C2 C3 C4 178.5(3) . . . . ?
C5 C6 C7 C8 -1.1(5) . . . . ?
C5 C6 C11 C12 -104.1(3) . . . . ?
C5 C6 C11 C16 76.2(4) . . . . ?
C5 C10 C20 C21 -112.1(3) . . . . ?
C5 C10 C20 C25 73.7(4) . . . . ?
C6 C5 C10 C9 1.6(4) . . . . ?
C6 C5 C10 C20 -171.1(3) . . . . ?
C6 C7 C8 C9 1.9(5) . . . . ?
C6 C11 C12 C13 178.3(3) . . . . ?
C6 C11 C12 C17 0.6(4) . . . . ?
C6 C11 C16 C15 -178.2(3) . . . . ?
C6 C11 C16 C19 3.2(5) . . . . ?
C7 C6 C11 C12 78.9(4) . . . . ?
C7 C6 C11 C16 -100.8(4) . . . . ?
C7 C8 C9 C10 -0.9(5) . . . . ?
C8 C9 C10 C5 -0.8(4) . . . . ?
C8 C9 C10 C20 172.0(3) . . . . ?
C9 C10 C20 C21 75.3(4) . . . . ?
C9 C10 C20 C25 -98.9(3) . . . . ?
C10 C5 C6 C7 -0.6(4) . . . . ?
C10 C5 C6 C11 -177.6(3) . . . . ?
C10 C20 C21 C22 -175.0(3) . . . . ?
C10 C20 C21 C26 4.8(4) . . . . ?
C10 C20 C25 C24 173.1(3) . . . . ?
C10 C20 C25 C28 -5.7(4) . . . . ?
C11 C6 C7 C8 175.9(3) . . . . ?
C11 C12 C13 C14 0.1(5) . . . . ?
C12 C11 C16 C15 2.1(5) . . . . ?
C12 C11 C16 C19 -176.5(3) . . . . ?
C12 C13 C14 C15 1.5(6) . . . . ?
C12 C13 C14 C18 -179.0(4) . . . . ?
C13 C14 C15 C16 -1.3(6) . . . . ?
C14 C15 C16 C11 -0.4(5) . . . . ?
C14 C15 C16 C19 178.2(3) . . . . ?
C16 C11 C12 C13 -2.0(5) . . . . ?
C16 C11 C12 C17 -179.7(3) . . . . ?
C17 C12 C13 C14 177.9(3) . . . . ?
C18 C14 C15 C16 179.2(4) . . . . ?
C20 C21 C22 C23 2.2(5) . . . . ?
C21 C20 C25 C24 -1.1(4) . . . . ?
C21 C20 C25 C28 -179.9(3) . . . . ?
C21 C22 C23 C24 -1.3(5) . . . . ?
C21 C22 C23 C27 -179.3(3) . . . . ?
C22 C23 C24 C25 -1.0(5) . . . . ?
C23 C24 C25 C20 2.1(5) . . . . ?
C23 C24 C25 C28 -179.1(3) . . . . ?
C25 C20 C21 C22 -1.0(4) . . . . ?
C25 C20 C21 C26 178.8(3) . . . . ?
C26 C21 C22 C23 -177.6(3) . . . . ?
C27 C23 C24 C25 177.1(3) . . . . ?
C29 C30 C31 C32 -1.4(4) . . . . ?
C29 C30 C35 C36 -110.4(3) . . . . ?
C29 C30 C35 C40 72.1(4) . . . . ?
C29 C34 C44 C45 -110.0(3) . . . . ?
C29 C34 C44 C49 72.0(4) . . . . ?
C30 C29 C34 C33 0.0(4) . . . . ?
C30 C29 C34 C44 -174.0(3) . . . . ?
C30 C31 C32 C33 0.5(5) . . . . ?
C30 C35 C36 C37 -177.5(3) . . . . ?
C30 C35 C36 C41 4.0(4) . . . . ?
C30 C35 C40 C39 176.5(3) . . . . ?
C30 C35 C40 C43 -3.6(4) . . . . ?
C31 C30 C35 C36 74.3(4) . . . . ?
C31 C30 C35 C40 -103.2(3) . . . . ?
C31 C32 C33 C34 0.7(5) . . . . ?
C32 C33 C34 C29 -0.9(5) . . . . ?
C32 C33 C34 C44 173.0(3) . . . . ?
C33 C34 C44 C45 76.2(4) . . . . ?
C33 C34 C44 C49 -101.8(4) . . . . ?
C34 C29 C30 C31 1.1(4) . . . . ?
C34 C29 C30 C35 -174.3(3) . . . . ?
C34 C44 C45 C46 -179.5(3) . . . . ?
C34 C44 C45 C50 1.9(5) . . . . ?
C34 C44 C49 C48 179.6(3) . . . . ?
C34 C44 C49 C52 1.9(5) . . . . ?
C35 C30 C31 C32 174.1(3) . . . . ?
C35 C36 C37 C38 1.0(5) . . . . ?
C36 C35 C40 C39 -1.0(4) . . . . ?
C36 C35 C40 C43 178.9(3) . . . . ?
C36 C37 C38 C39 -0.9(5) . . . . ?
C36 C37 C38 C42 -178.5(3) . . . . ?
C37 C38 C39 C40 -0.2(5) . . . . ?
C38 C39 C40 C35 1.1(5) . . . . ?
C38 C39 C40 C43 -178.8(3) . . . . ?
C40 C35 C36 C37 -0.1(4) . . . . ?
C40 C35 C36 C41 -178.6(3) . . . . ?
C41 C36 C37 C38 179.6(3) . . . . ?
C42 C38 C39 C40 177.4(3) . . . . ?
C44 C45 C46 C47 -0.2(5) . . . . ?
C45 C44 C49 C48 1.6(5) . . . . ?
C45 C44 C49 C52 -176.1(3) . . . . ?
C45 C46 C47 C48 1.7(6) . . . . ?
C45 C46 C47 C51 -178.8(4) . . . . ?
C46 C47 C48 C49 -1.7(6) . . . . ?
C47 C48 C49 C44 0.1(5) . . . . ?
C47 C48 C49 C52 177.7(3) . . . . ?
C49 C44 C45 C46 -1.5(5) . . . . ?
C49 C44 C45 C50 179.9(3) . . . . ?
C50 C45 C46 C47 178.5(4) . . . . ?
C51 C47 C48 C49 178.8(4) . . . . ?

loop_
_exptl_oxdiff_crystal_face_indexfrac_h
_exptl_oxdiff_crystal_face_indexfrac_k
_exptl_oxdiff_crystal_face_indexfrac_l
_exptl_oxdiff_crystal_face_x
_exptl_oxdiff_crystal_face_y
_exptl_oxdiff_crystal_face_z
-10.1550 0.9970 4.1510 -0.9511 0.1026 -0.2914
10.1550 -0.9970 -4.1510 0.9511 -0.1026 0.2914
-3.2008 1.7937 -8.3668 0.4616 -0.0495 -0.8857
3.2008 -1.7937 8.3668 -0.4616 0.0495 0.8857
-1.7295 7.2520 6.4639 -0.5632 0.7794 0.2746
1.7295 -7.2520 -6.4639 0.5632 -0.7794 -0.2746
1.3609 -4.1723 8.1002 -0.5714 -0.1837 0.7999
